data_4322967
loop_
_publ_author_name
'Takayuki Sanada'
'Takayoshi Suzuki'
'Takafumi Yoshida'
'Sumio Kaizaki'

_publ_contact_author
;
     Prof. Sumio Kaizaki
     Department of Chemistry,
     Graduate School of Science,
     Osaka University,
     Toyonaka 560, Japan.
;
_publ_contact_author_email kaizaki@chem.sci.osaka-u.ac.jp
_publ_section_title
;
 Heterodinuclear Complexes Containing d- and f-block Elements: Synthesis,
 Structural Characterization, and Metal-Metal Interactions of Novel
 Chromium(III)-Lanthanide(III) Compounds Bridged by Oxalate
;
_journal_name_full 'Inorganic Chemistry'
_journal_page_first 4712
_journal_page_last 4717
_journal_paper_doi 10.1021/ic971568k
_journal_volume 37
_journal_year 1998
_chemical_compound_source 'local laboratory'
_chemical_formula_analytical 'C30 H34 B2 Cr N12 O8 Yb'
_chemical_formula_moiety 'C30 H34 B2 Cr N12 O8 Yb'
_chemical_formula_structural '((C5 H7 O2)2 Cr (C2 O4) Yb (H B (C3 H3 N2)3)2)'
_chemical_formula_sum 'C30 H34 B2 Cr N12 O8 Yb'
_chemical_formula_weight 937.33
_chemical_melting_point ?
_chemical_name_common '[(acac)~2~Cr(ox)Yb(HBpz~3~)~2~]'
_space_group_IT_number 13
_symmetry_cell_setting monoclinic
_symmetry_Int_Tables_number 13
_symmetry_space_group_name_Hall '-P 2yac'
_symmetry_space_group_name_H-M 'P 1 2/n 1'
_audit_creation_date 'Mon Mar 31 10:24:51 1997'
_audit_creation_method 'from TEXRAY.INF file'
_audit_update_record
;
97-7-14 text and data added by T. Suzuki
;
_cell_angle_alpha 90
_cell_angle_beta 93.71(2)
_cell_angle_gamma 90
_cell_formula_units_Z 2
_cell_length_a 8.594(3)
_cell_length_b 18.538(4)
_cell_length_c 12.093(2)
_cell_measurement_reflns_used 25
_cell_measurement_temperature 296.2
_cell_measurement_theta_max 15.05
_cell_measurement_theta_min 14.8
_cell_volume 1922.6(9)
_computing_cell_refinement 'MSC/AFC Diffractometer Control'
_computing_data_collection 'MSC/AFC Diffractometer Control'
_computing_data_reduction teXsan
_computing_molecular_graphics teXsan
_computing_publication_material teXsan
_computing_structure_refinement teXsan
_computing_structure_solution SHELXS86
_diffrn_ambient_temperature 296.2
_diffrn_measurement_device 'Rigaku AFC5R'
_diffrn_measurement_method \w-2\q
_diffrn_orient_matrix_UB_11 -0.01785
_diffrn_orient_matrix_UB_12 0.05236
_diffrn_orient_matrix_UB_13 0.01456
_diffrn_orient_matrix_UB_21 -0.07170
_diffrn_orient_matrix_UB_22 0.00291
_diffrn_orient_matrix_UB_23 -0.06836
_diffrn_orient_matrix_UB_31 -0.09020
_diffrn_orient_matrix_UB_32 -0.01266
_diffrn_orient_matrix_UB_33 0.04452
_diffrn_radiation_detector 'scintillation counter'
_diffrn_radiation_monochromator graphite
_diffrn_radiation_source 'Rigaku rotating anode'
_diffrn_radiation_type 'Mo K\a'
_diffrn_radiation_wavelength 0.7107
_diffrn_reflns_av_R_equivalents 3.01
_diffrn_reflns_av_sigmaI/netI 0.054
_diffrn_reflns_limit_h_max 0
_diffrn_reflns_limit_h_min -12
_diffrn_reflns_limit_k_max 26
_diffrn_reflns_limit_k_min 0
_diffrn_reflns_limit_l_max 17
_diffrn_reflns_limit_l_min -16
_diffrn_reflns_number 6100
_diffrn_reflns_reduction_process 'Lp corrections applied'
_diffrn_reflns_theta_max 30.00
_diffrn_reflns_theta_min 2.62
_diffrn_standards_decay_% -0.94
_diffrn_standards_interval_count 150
_diffrn_standards_number 3
_exptl_absorpt_coefficient_mu 2.763
_exptl_absorpt_correction_T_max 0.802
_exptl_absorpt_correction_T_min 0.507
_exptl_absorpt_correction_type integration
_exptl_crystal_colour purple
_exptl_crystal_density_diffrn 1.619
_exptl_crystal_density_meas ?
_exptl_crystal_description plate
_exptl_crystal_F_000 932.00
_exptl_crystal_size_max 0.480
_exptl_crystal_size_mid 0.240
_exptl_crystal_size_min 0.080
_refine_diff_density_max 0.95
_refine_diff_density_min -0.80
_refine_ls_abs_structure_details centrosymmetric
_refine_ls_extinction_method none
_refine_ls_goodness_of_fit_obs 1.392
_refine_ls_hydrogen_treatment refall
_refine_ls_matrix_type full
_refine_ls_number_constraints 0
_refine_ls_number_parameters 313
_refine_ls_number_reflns 4051
_refine_ls_number_restraints 0
_refine_ls_R_factor_obs 0.0333
_refine_ls_shift/esd_max 0.2480
_refine_ls_shift/esd_mean 0.0130
_refine_ls_structure_factor_coef F
_refine_ls_weighting_details 'w = 1/[\s^2^(Fo) + (0.015|Fo|)^2^]'
_refine_ls_weighting_scheme calc
_refine_ls_wR_factor_obs 0.0400
_reflns_number_observed 4051
_reflns_number_total 5761
_reflns_observed_criterion 'I > 3 \s(I)'
_cod_data_source_file ic971568k.cif
_cod_data_source_block CroxYb
_cod_depositor_comments
;
The following automatic conversions were performed:

'_chemical_melting_point' value 'not measured' was changed to '?' -
the value is undefined or not given.

Automatic conversion script
Id: cif_fix_values 1673 2011-04-08 12:14:43Z adriana 

The following automatic conversions were performed:

'_exptl_crystal_density_meas' value 'not measured' was changed to '?'
- the value is perceived as not measured.

Automatic conversion script
Id: cif_fix_values 3008 2015-01-20 13:52:24Z robertas 

The following automatic conversions were performed:

'_refine_ls_weighting_scheme' value 'w = 1/[\s^2^(Fo) +
(0.015|Fo|)^2^]' was changed to 'calc'. New tag
'_refine_ls_weighting_details' was created. The value of the new tag
was set to 'w = 1/[\s^2^(Fo) + (0.015|Fo|)^2^]'.

Automatic conversion script
Id: cif_fix_values 3143 2015-03-26 13:38:13Z robertas 
;
_cod_original_cell_volume 1922.6(8)
_cod_database_code 4322967

loop_
_symmetry_equiv_pos_as_xyz
'   +x,   +y,   +z'
'1/2+x,   -y,1/2+z'
'   -x,   -y,   -z'
'1/2-x,   +y,1/2-z'

loop_
_atom_site_aniso_label
_atom_site_aniso_U_11
_atom_site_aniso_U_22
_atom_site_aniso_U_33
_atom_site_aniso_U_12
_atom_site_aniso_U_13
_atom_site_aniso_U_23
Yb 0.0396(1) 0.0340(1) 0.0482(1) 0.0000 -0.00022(9) 0.0000
Cr 0.0431(5) 0.0323(4) 0.0255(4) 0.0000 0.0003(3) 0.0000
O(01) 0.041(1) 0.037(1) 0.056(2) 0.001(1) -0.008(1) 0.003(1)
O(02) 0.041(1) 0.037(1) 0.038(1) -0.006(1) -0.007(1) 0.003(1)
O(1) 0.053(2) 0.063(2) 0.027(1) -0.010(1) 0.004(1) -0.002(1)
O(2) 0.054(2) 0.049(2) 0.037(1) -0.011(1) 0.005(1) -0.001(1)
N(11) 0.053(2) 0.042(2) 0.051(2) -0.004(2) 0.006(2) -0.002(2)
N(12) 0.050(2) 0.046(2) 0.050(2) 0.003(2) 0.006(2) -0.004(2)
N(21) 0.051(2) 0.052(2) 0.059(2) 0.003(2) -0.001(2) 0.011(2)
N(22) 0.043(2) 0.048(2) 0.059(2) 0.001(2) 0.000(2) 0.013(2)
N(31) 0.057(2) 0.041(2) 0.062(2) -0.006(2) 0.018(2) 0.002(2)
N(32) 0.063(2) 0.038(2) 0.066(2) -0.012(2) 0.009(2) -0.004(2)
C(01) 0.036(2) 0.034(2) 0.035(2) 0.002(1) -0.004(1) 0.002(1)
C(1) 0.069(4) 0.131(7) 0.029(2) 0.000(4) 0.004(2) 0.007(3)
C(2) 0.041(2) 0.061(3) 0.031(2) 0.007(2) 0.000(2) -0.002(2)
C(3) 0.059(3) 0.075(4) 0.035(2) -0.009(3) -0.010(2) -0.014(2)
C(4) 0.051(2) 0.038(2) 0.051(2) -0.005(2) -0.010(2) 0.000(2)
C(5) 0.096(5) 0.091(5) 0.079(4) -0.048(4) -0.014(4) -0.006(4)
C(13) 0.053(2) 0.053(3) 0.064(3) 0.010(2) 0.004(2) -0.004(3)
C(14) 0.060(3) 0.061(3) 0.072(3) 0.008(3) 0.015(2) -0.011(3)
C(15) 0.056(3) 0.069(4) 0.049(3) -0.007(2) 0.010(2) -0.007(2)
C(23) 0.043(2) 0.072(4) 0.094(4) 0.001(2) 0.000(3) 0.029(3)
C(24) 0.047(3) 0.072(4) 0.109(5) 0.001(3) -0.016(3) 0.027(4)
C(25) 0.062(3) 0.076(4) 0.076(4) 0.005(3) -0.015(3) 0.029(3)
C(33) 0.080(4) 0.057(3) 0.067(3) -0.019(3) 0.021(3) -0.014(3)
C(34) 0.107(5) 0.044(3) 0.093(4) -0.026(3) 0.046(4) -0.012(3)
C(35) 0.087(4) 0.040(3) 0.079(4) -0.008(3) 0.034(3) -0.002(3)
B 0.061(3) 0.046(3) 0.054(3) 0.000(2) 0.007(2) 0.006(2)

loop_
_atom_site_label
_atom_site_fract_x
_atom_site_fract_y
_atom_site_fract_z
_atom_site_U_iso_or_equiv
_atom_site_thermal_displace_type
_atom_site_calc_flag
_atom_site_calc_attached_atom
_atom_site_occupancy
_atom_site_refinement_flags
Yb 0.2500 0.21140(2) 0.2500 0.04073(7) Uani d . 0.50 S
Cr 0.2500 0.51516(5) 0.2500 0.0337(2) Uani d . 0.50 S
O(01) 0.4006(3) 0.3134(2) 0.2840(2) 0.0449(8) Uani d . 1.00 .
O(02) 0.4006(3) 0.4333(1) 0.2811(2) 0.0392(7) Uani d . 1.00 .
O(1) 0.1974(3) 0.5097(2) 0.4033(2) 0.0475(8) Uani d . 1.00 .
O(2) 0.4057(3) 0.5880(2) 0.2844(2) 0.0464(8) Uani d . 1.00 .
N(11) 0.1686(4) 0.1972(2) 0.5198(3) 0.048(1) Uani d . 1.00 .
N(12) 0.1426(4) 0.2413(2) 0.4289(3) 0.048(1) Uani d . 1.00 .
N(21) 0.4313(4) 0.1451(2) 0.4823(3) 0.054(1) Uani d . 1.00 .
N(22) 0.4527(4) 0.1801(2) 0.3874(3) 0.050(1) Uani d . 1.00 .
N(31) 0.1838(5) 0.0776(2) 0.4276(3) 0.053(1) Uani d . 1.00 .
N(32) 0.1287(5) 0.1028(2) 0.3263(3) 0.055(1) Uani d . 1.00 .
C(01) 0.3373(4) 0.3733(2) 0.2691(3) 0.0356(9) Uani d . 1.00 .
C(1) 0.2102(8) 0.5218(5) 0.5967(4) 0.076(2) Uani d . 1.00 .
C(2) 0.2627(5) 0.5430(3) 0.4853(3) 0.045(1) Uani d . 1.00 .
C(3) 0.3756(6) 0.5948(3) 0.4761(4) 0.057(1) Uani d . 1.00 .
C(4) 0.4404(5) 0.6153(2) 0.3800(4) 0.047(1) Uani d . 1.00 .
C(5) 0.5636(10) 0.6724(5) 0.3830(6) 0.090(2) Uani d . 1.00 .
C(13) 0.0516(6) 0.2936(3) 0.4630(4) 0.057(1) Uani d . 1.00 .
C(14) 0.0203(6) 0.2854(3) 0.5734(5) 0.064(2) Uani d . 1.00 .
C(15) 0.0959(6) 0.2244(3) 0.6059(4) 0.058(2) Uani d . 1.00 .
C(23) 0.6074(6) 0.1927(3) 0.3865(5) 0.070(2) Uani d . 1.00 .
C(24) 0.6826(7) 0.1639(4) 0.4800(6) 0.077(2) Uani d . 1.00 .
C(25) 0.5685(7) 0.1358(3) 0.5399(5) 0.072(2) Uani d . 1.00 .
C(33) 0.0633(7) 0.0462(3) 0.2742(5) 0.067(2) Uani d . 1.00 .
C(34) 0.0735(8) -0.0142(3) 0.3407(6) 0.079(2) Uani d . 1.00 .
C(35) 0.1511(7) 0.0069(3) 0.4350(5) 0.068(2) Uani d . 1.00 .
B 0.2653(7) 0.1272(3) 0.5145(5) 0.054(2) Uani d . 1.00 .
H(01) 0.278(5) 0.098(3) 0.601(4) 0.06(1) Uiso d . 1.00 .
H(1a) 0.277(7) 0.500(4) 0.645(5) 0.10(1) Uiso d . 1.00 .
H(1b) 0.210(9) 0.557(4) 0.630(6) 0.111(8) Uiso d . 1.00 .
H(1c) 0.098(8) 0.512(3) 0.598(5) 0.10(1) Uiso d . 1.00 .
H(3) 0.416(6) 0.612(3) 0.529(4) 0.07(1) Uiso d . 1.00 .
H(5a) 0.640(10) 0.653(4) 0.337(7) 0.131(8) Uiso d . 1.00 .
H(5b) 0.60(1) 0.659(6) 0.444(9) 0.187(7) Uiso d . 1.00 .
H(5c) 0.51(1) 0.719(5) 0.355(8) 0.166(7) Uiso d . 1.00 .
H(13) 0.019(5) 0.335(3) 0.420(3) 0.04(1) Uiso d . 1.00 .
H(14) -0.034(8) 0.311(4) 0.616(5) 0.10(1) Uiso d . 1.00 .
H(15) 0.103(6) 0.201(3) 0.672(4) 0.06(1) Uiso d . 1.00 .
H(23) 0.648(6) 0.224(3) 0.327(4) 0.06(1) Uiso d . 1.00 .
H(24) 0.786(8) 0.170(4) 0.498(6) 0.11(1) Uiso d . 1.00 .
H(25) 0.569(6) 0.111(3) 0.603(5) 0.07(1) Uiso d . 1.00 .
H(33) 0.005(5) 0.057(3) 0.202(4) 0.05(1) Uiso d . 1.00 .
H(34) 0.042(8) -0.058(4) 0.323(6) 0.12(1) Uiso d . 1.00 .
H(35) 0.178(7) -0.016(3) 0.508(5) 0.09(1) Uiso d . 1.00 .

loop_
_atom_type_symbol
_atom_type_oxidation_number
_atom_type_number_in_cell
_atom_type_scat_dispersion_real
_atom_type_scat_dispersion_imag
_atom_type_scat_source
Yb 0 2 -0.385 5.549
;International Tables for Crystallography
(1992, Vol. C, Tables 4.2.6.8 and 6.1.1.1)
;
Cr 0 2 0.321 0.624
;International Tables for Crystallography
(1992, Vol. C, Tables 4.2.6.8 and 6.1.1.1)
;
O 0 16 0.011 0.006
;International Tables for Crystallography
(1992, Vol. C, Tables 4.2.6.8 and 6.1.1.1)
;
N 0 24 0.006 0.003
;International Tables for Crystallography
(1992, Vol. C, Tables 4.2.6.8 and 6.1.1.1)
;
C 0 60 0.003 0.002
;International Tables for Crystallography
(1992, Vol. C, Tables 4.2.6.8 and 6.1.1.1)
;
B 0 4 0.001 0.001
;International Tables for Crystallography
(1992, Vol. C, Tables 4.2.6.8 and 6.1.1.1)
;
H 0 68 0.000 0.000
;International Tables for Crystallography
(1992, Vol. C, Table 6.1.1.2)
;

loop_
_geom_angle_atom_site_label_1
_geom_angle_atom_site_label_2
_geom_angle_atom_site_label_3
_geom_angle
_geom_angle_site_symmetry_1
_geom_angle_site_symmetry_2
_geom_angle_site_symmetry_3
_geom_angle_publ_flag
O(01) Yb O(01) 70.3(1) 1_555 1_555 4_555 yes
O(01) Yb N(12) 84.1(1) 1_555 1_555 1_555 yes
O(01) Yb N(12) 74.7(1) 1_555 1_555 4_555 yes
O(01) Yb N(22) 72.6(1) 1_555 1_555 1_555 yes
O(01) Yb N(22) 133.9(1) 1_555 1_555 4_555 yes
O(01) Yb N(32) 147.5(1) 1_555 1_555 1_555 yes
O(01) Yb N(32) 119.2(1) 1_555 1_555 4_555 yes
N(12) Yb N(12) 154.1(2) 1_555 1_555 4_555 yes
N(12) Yb N(22) 75.1(1) 1_555 1_555 1_555 yes
N(12) Yb N(22) 111.4(1) 1_555 1_555 4_555 yes
N(12) Yb N(32) 70.4(1) 1_555 1_555 1_555 yes
N(12) Yb N(32) 134.4(1) 1_555 1_555 4_555 yes
N(22) Yb N(22) 152.0(2) 1_555 1_555 4_555 yes
N(22) Yb N(32) 81.4(1) 1_555 1_555 1_555 yes
N(22) Yb N(32) 75.9(1) 1_555 1_555 4_555 yes
N(32) Yb N(32) 71.0(2) 1_555 1_555 4_555 yes
O(1) Cr O(1) 174.0(2) 1_555 1_555 4_555 yes
O(1) Cr O(02) 88.2(1) 1_555 1_555 1_555 yes
O(1) Cr O(02) 87.3(1) 1_555 1_555 4_555 yes
O(1) Cr O(2) 91.8(1) 1_555 1_555 1_555 yes
O(1) Cr O(2) 92.4(1) 1_555 1_555 4_555 yes
O(02) Cr O(02) 82.2(2) 1_555 1_555 4_555 yes
O(02) Cr O(2) 93.4(1) 1_555 1_555 1_555 yes
O(02) Cr O(2) 175.5(1) 1_555 1_555 4_555 yes
O(2) Cr O(2) 91.0(2) 1_555 1_555 4_555 yes
Yb O(01) C(01) 118.0(2) 1_555 1_555 1_555 yes
Cr O(02) C(01) 112.5(2) 1_555 1_555 1_555 yes
Cr O(1) C(2) 127.2(3) 1_555 1_555 1_555 yes
Cr O(2) C(4) 126.1(3) 1_555 1_555 1_555 yes
N(12) N(11) C(15) 109.6(4) 1_555 1_555 1_555 yes
N(12) N(11) B 121.7(4) 1_555 1_555 1_555 yes
C(15) N(11) B 128.7(4) 1_555 1_555 1_555 yes
Yb N(12) N(11) 121.1(3) 1_555 1_555 1_555 yes
Yb N(12) C(13) 134.2(3) 1_555 1_555 1_555 yes
N(11) N(12) C(13) 104.7(4) 1_555 1_555 1_555 yes
N(22) N(21) C(25) 110.0(4) 1_555 1_555 1_555 yes
N(22) N(21) B 120.1(4) 1_555 1_555 1_555 yes
C(25) N(21) B 129.7(4) 1_555 1_555 1_555 yes
Yb N(22) N(21) 125.1(3) 1_555 1_555 1_555 yes
Yb N(22) C(23) 128.6(3) 1_555 1_555 1_555 yes
N(21) N(22) C(23) 106.3(4) 1_555 1_555 1_555 yes
N(32) N(31) C(35) 109.3(4) 1_555 1_555 1_555 yes
N(32) N(31) B 121.7(4) 1_555 1_555 1_555 yes
C(35) N(31) B 128.9(5) 1_555 1_555 1_555 yes
Yb N(32) N(31) 118.9(3) 1_555 1_555 1_555 yes
Yb N(32) C(33) 129.9(4) 1_555 1_555 1_555 yes
N(31) N(32) C(33) 105.4(4) 1_555 1_555 1_555 yes
O(01) C(01) O(02) 126.7(3) 1_555 1_555 1_555 yes
O(01) C(01) C(01) 116.9(2) 1_555 1_555 4_555 yes
O(02) C(01) C(01) 116.4(2) 1_555 1_555 4_555 yes
O(1) C(2) C(1) 115.5(5) 1_555 1_555 1_555 yes
O(1) C(2) C(3) 123.7(4) 1_555 1_555 1_555 yes
C(1) C(2) C(3) 120.7(4) 1_555 1_555 1_555 yes
C(2) C(3) C(4) 126.0(4) 1_555 1_555 1_555 yes
O(2) C(4) C(3) 124.9(4) 1_555 1_555 1_555 yes
O(2) C(4) C(5) 115.1(5) 1_555 1_555 1_555 yes
C(3) C(4) C(5) 120.0(5) 1_555 1_555 1_555 yes
N(12) C(13) C(14) 112.0(5) 1_555 1_555 1_555 yes
C(13) C(14) C(15) 104.6(5) 1_555 1_555 1_555 yes
N(11) C(15) C(14) 109.1(5) 1_555 1_555 1_555 yes
N(22) C(23) C(24) 109.7(5) 1_555 1_555 1_555 yes
C(23) C(24) C(25) 105.7(5) 1_555 1_555 1_555 yes
N(21) C(25) C(24) 108.2(5) 1_555 1_555 1_555 yes
N(32) C(33) C(34) 110.9(5) 1_555 1_555 1_555 yes
C(33) C(34) C(35) 105.6(5) 1_555 1_555 1_555 yes
N(31) C(35) C(34) 108.8(5) 1_555 1_555 1_555 yes
N(11) B N(21) 109.9(4) 1_555 1_555 1_555 yes
N(11) B N(31) 108.0(4) 1_555 1_555 1_555 yes
N(21) B N(31) 110.2(4) 1_555 1_555 1_555 yes
C(2) C(1) H(1a) 119(4) 1_555 1_555 1_555 no
C(2) C(1) H(1b) 105(6) 1_555 1_555 1_555 no
C(2) C(1) H(1c) 114(3) 1_555 1_555 1_555 no
H(1a) C(1) H(1b) 93(6) 1_555 1_555 1_555 no
H(1a) C(1) H(1c) 120(5) 1_555 1_555 1_555 no
H(1b) C(1) H(1c) 96(6) 1_555 1_555 1_555 no
C(2) C(3) H(3) 119(4) 1_555 1_555 1_555 no
C(4) C(3) H(3) 113(4) 1_555 1_555 1_555 no
C(4) C(5) H(5a) 103(4) 1_555 1_555 1_555 no
C(4) C(5) H(5b) 93(7) 1_555 1_555 1_555 no
C(4) C(5) H(5c) 108(5) 1_555 1_555 1_555 no
H(5a) C(5) H(5b) 98(8) 1_555 1_555 1_555 no
H(5a) C(5) H(5c) 114(7) 1_555 1_555 1_555 no
H(5b) C(5) H(5c) 133(9) 1_555 1_555 1_555 no
N(12) C(13) H(13) 125(2) 1_555 1_555 1_555 no
C(14) C(13) H(13) 122(2) 1_555 1_555 1_555 no
C(13) C(14) H(14) 131(4) 1_555 1_555 1_555 no
C(15) C(14) H(14) 123(4) 1_555 1_555 1_555 no
N(11) C(15) H(15) 119(3) 1_555 1_555 1_555 no
C(14) C(15) H(15) 131(3) 1_555 1_555 1_555 no
N(22) C(23) H(23) 119(2) 1_555 1_555 1_555 no
C(24) C(23) H(23) 130(2) 1_555 1_555 1_555 no
C(23) C(24) H(24) 123(4) 1_555 1_555 1_555 no
C(25) C(24) H(24) 130(4) 1_555 1_555 1_555 no
N(21) C(25) H(25) 117(3) 1_555 1_555 1_555 no
C(24) C(25) H(25) 133(3) 1_555 1_555 1_555 no
N(32) C(33) H(33) 115(2) 1_555 1_555 1_555 no
C(34) C(33) H(33) 132(2) 1_555 1_555 1_555 no
C(33) C(34) H(34) 127(4) 1_555 1_555 1_555 no
C(35) C(34) H(34) 126(4) 1_555 1_555 1_555 no
N(31) C(35) H(35) 116(3) 1_555 1_555 1_555 no
C(34) C(35) H(35) 134(3) 1_555 1_555 1_555 no
N(11) B H(01) 111(2) 1_555 1_555 1_555 no
N(21) B H(01) 106(2) 1_555 1_555 1_555 no
N(31) B H(01) 110(2) 1_555 1_555 1_555 no

loop_
_geom_bond_atom_site_label_1
_geom_bond_atom_site_label_2
_geom_bond_distance
_geom_bond_site_symmetry_1
_geom_bond_site_symmetry_2
_geom_bond_publ_flag
Yb O(01) 2.314(3) 1_555 1_555 yes
Yb N(12) 2.469(4) 1_555 1_555 yes
Yb N(22) 2.400(4) 1_555 1_555 yes
Yb N(32) 2.473(4) 1_555 1_555 yes
Cr O(1) 1.939(3) 1_555 1_555 yes
Cr O(02) 2.013(3) 1_555 1_555 yes
Cr O(2) 1.927(3) 1_555 1_555 yes
O(01) C(01) 1.243(4) 1_555 1_555 yes
O(02) C(01) 1.244(4) 1_555 1_555 yes
O(1) C(2) 1.268(5) 1_555 1_555 yes
O(2) C(4) 1.280(5) 1_555 1_555 yes
N(11) N(12) 1.376(5) 1_555 1_555 yes
N(11) C(15) 1.347(6) 1_555 1_555 yes
N(11) B 1.544(7) 1_555 1_555 yes
N(12) C(13) 1.329(6) 1_555 1_555 yes
N(21) N(22) 1.341(5) 1_555 1_555 yes
N(21) C(25) 1.341(6) 1_555 1_555 yes
N(21) B 1.539(7) 1_555 1_555 yes
N(22) C(23) 1.350(6) 1_555 1_555 yes
N(31) N(32) 1.367(5) 1_555 1_555 yes
N(31) C(35) 1.345(6) 1_555 1_555 yes
N(31) B 1.532(7) 1_555 1_555 yes
N(32) C(33) 1.329(6) 1_555 1_555 yes
C(01) C(01) 1.541(7) 1_555 4_555 yes
C(1) C(2) 1.501(7) 1_555 1_555 yes
C(2) C(3) 1.375(7) 1_555 1_555 yes
C(3) C(4) 1.374(7) 1_555 1_555 yes
C(4) C(5) 1.497(8) 1_555 1_555 yes
C(13) C(14) 1.386(8) 1_555 1_555 yes
C(14) C(15) 1.350(8) 1_555 1_555 yes
C(23) C(24) 1.374(8) 1_555 1_555 yes
C(24) C(25) 1.360(8) 1_555 1_555 yes
C(33) C(34) 1.378(8) 1_555 1_555 yes
C(34) C(35) 1.342(9) 1_555 1_555 yes
C(1) H(1a) 0.89(6) 1_555 1_555 no
C(1) H(1b) 0.77(7) 1_555 1_555 no
C(1) H(1c) 0.98(6) 1_555 1_555 no
C(3) H(3) 0.77(5) 1_555 1_555 no
C(5) H(5a) 0.95(8) 1_555 1_555 no
C(5) H(5b) 0.8(1) 1_555 1_555 no
C(5) H(5c) 1.02(9) 1_555 1_555 no
C(13) H(13) 0.96(5) 1_555 1_555 no
C(14) H(14) 0.86(6) 1_555 1_555 no
C(15) H(15) 0.91(5) 1_555 1_555 no
C(23) H(23) 1.01(5) 1_555 1_555 no
C(24) H(24) 0.91(7) 1_555 1_555 no
C(25) H(25) 0.89(5) 1_555 1_555 no
C(33) H(33) 1.00(4) 1_555 1_555 no
C(34) H(34) 0.88(7) 1_555 1_555 no
C(35) H(35) 0.99(6) 1_555 1_555 no
B H(01) 1.17(4) 1_555 1_555 no
